data_4317548
loop_
_publ_author_name
'Xuan Zhao'
'Yui-May Hsiao'
'Chia-Huei Lai'
'Joseph H. Reibenspies'
'Marcetta Y. Darensbourg'

_publ_section_title
;
 Oxidative Addition of Phosphine-Tethered Thiols to Iron Carbonyl:
 Binuclear Phosphinothiolate Complexes, (\m-SCH2CH2PPh2)2Fe2(CO)4, and
 Hydride Derivatives
;
_journal_name_full 'Inorganic Chemistry'
_journal_page_first 699
_journal_page_last 708
_journal_paper_doi 10.1021/ic010741g
_journal_volume 41
_journal_year 2002
_chemical_formula_sum 'C32 H28 Fe2 O4 P2 S2'
_chemical_formula_weight 714.30
_chemical_name_systematic
;

   ?

;
_space_group_IT_number 2
_symmetry_cell_setting triclinic
_symmetry_space_group_name_Hall '-P 1'
_symmetry_space_group_name_H-M 'P -1'
_atom_sites_solution_hydrogens geom
_atom_sites_solution_primary direct
_atom_sites_solution_secondary difmap
_audit_creation_method SHELXL-97
_cell_angle_alpha 103.83(3)
_cell_angle_beta 104.83(2)
_cell_angle_gamma 94.23(2)
_cell_formula_units_Z 2
_cell_length_a 11.242(3)
_cell_length_b 12.021(2)
_cell_length_c 12.030(3)
_cell_measurement_temperature 193(2)
_cell_volume 1510.2(7)
_computing_cell_refinement 'XSCANS (SIEMENS, 1995)'
_computing_data_collection 'XSCANS (SIEMENS, 1995)'
_computing_molecular_graphics 'XP (SIEMENS, 1990)'
_computing_structure_refinement 'SHELXL-97 (Sheldrick, 1997)'
_computing_structure_solution 'SHELXS-97 (Sheldrick, 1990)'
_diffrn_ambient_temperature 193(2)
_diffrn_measured_fraction_theta_full 0.970
_diffrn_measured_fraction_theta_max 0.970
_diffrn_measurement_device 'Siemens P4'
_diffrn_measurement_method \w
_diffrn_radiation_monochromator graphite
_diffrn_radiation_source 'normal-focus sealed tube'
_diffrn_radiation_type MoK\a
_diffrn_radiation_wavelength 0.71073
_diffrn_reflns_av_R_equivalents 0.0724
_diffrn_reflns_av_sigmaI/netI 0.1365
_diffrn_reflns_limit_h_max 13
_diffrn_reflns_limit_h_min 0
_diffrn_reflns_limit_k_max 13
_diffrn_reflns_limit_k_min -13
_diffrn_reflns_limit_l_max 13
_diffrn_reflns_limit_l_min -14
_diffrn_reflns_number 5444
_diffrn_reflns_theta_full 25.00
_diffrn_reflns_theta_max 25.00
_diffrn_reflns_theta_min 2.17
_diffrn_standards_decay_% <1
_diffrn_standards_interval_count 97
_diffrn_standards_number 3
_exptl_absorpt_coefficient_mu 1.242
_exptl_absorpt_correction_T_max 0.966
_exptl_absorpt_correction_T_min 0.788
_exptl_absorpt_correction_type psi-scan
_exptl_crystal_colour red
_exptl_crystal_density_diffrn 1.571
_exptl_crystal_density_method 'not measured'
_exptl_crystal_description plate
_exptl_crystal_F_000 732
_exptl_crystal_size_max 0.20
_exptl_crystal_size_mid 0.20
_exptl_crystal_size_min 0.05
_refine_diff_density_max 0.732
_refine_diff_density_min -0.755
_refine_diff_density_rms 0.132
_refine_ls_extinction_method none
_refine_ls_goodness_of_fit_ref 1.021
_refine_ls_hydrogen_treatment mixed
_refine_ls_matrix_type full
_refine_ls_number_parameters 379
_refine_ls_number_reflns 5152
_refine_ls_number_restraints 0
_refine_ls_restrained_S_all 1.021
_refine_ls_R_factor_all 0.1381
_refine_ls_R_factor_gt 0.0662
_refine_ls_shift/su_max 0.023
_refine_ls_shift/su_mean 0.001
_refine_ls_structure_factor_coef Fsqd
_refine_ls_weighting_details 'calc w=1/[\s^2^(Fo^2^)+(0.0366P)^2^+5.2465P] where P=(Fo^2^+2Fc^2^)/3'
_refine_ls_weighting_scheme calc
_refine_ls_wR_factor_gt 0.1253
_refine_ls_wR_factor_ref 0.1579
_reflns_number_gt 3012
_reflns_number_total 5152
_reflns_threshold_expression >2sigma(I)
_cod_data_source_file ic010741g_3.cif
_cod_data_source_block md242
_cod_depositor_comments
;
The following automatic conversions were performed:

'_symmetry_cell_setting' value 'Triclinic' changed to 'triclinic'
according to the built-in table from CIF Core dictionary named
'cif_core.dic' version 2.4.1 from 2010-06-29.

Automatic conversion script
Id: cif_fix_values 1646 2011-03-28 12:23:43Z adriana 
;
_cod_original_sg_symbol_H-M 'P -1 '
_cod_database_code 4317548

loop_
_symmetry_equiv_pos_as_xyz
'x, y, z'
'-x, -y, -z'

loop_
_atom_site_label
_atom_site_type_symbol
_atom_site_fract_x
_atom_site_fract_y
_atom_site_fract_z
_atom_site_U_iso_or_equiv
_atom_site_adp_type
_atom_site_occupancy
_atom_site_symmetry_multiplicity
_atom_site_calc_flag
_atom_site_refinement_flags
_atom_site_disorder_assembly
_atom_site_disorder_group
Fe1 Fe 0.69337(10) 0.72419(9) 0.90489(9) 0.0196(3) Uani 1 1 d . . .
Fe2 Fe 0.48421(10) 0.64616(9) 0.73874(9) 0.0201(3) Uani 1 1 d . . .
S1 S 0.62136(18) 0.53591(16) 0.81486(18) 0.0230(5) Uani 1 1 d . . .
S2 S 0.50300(18) 0.70378(16) 0.93713(17) 0.0218(5) Uani 1 1 d . . .
P1 P 0.83947(19) 0.70265(17) 0.81166(18) 0.0215(5) Uani 1 1 d . . .
P2 P 0.37377(19) 0.78865(17) 0.72125(17) 0.0208(5) Uani 1 1 d . . .
O1 O 0.8268(6) 0.7245(6) 1.1481(5) 0.0495(18) Uani 1 1 d . . .
O2 O 0.7390(6) 0.9728(5) 0.9368(5) 0.0355(15) Uani 1 1 d . . .
O3 O 0.2761(6) 0.4559(5) 0.6469(6) 0.0504(18) Uani 1 1 d . . .
O4 O 0.5264(5) 0.6451(5) 0.5082(5) 0.0356(15) Uani 1 1 d . . .
C1 C 0.7778(8) 0.7237(7) 1.0517(7) 0.0274(19) Uani 1 1 d . . .
C2 C 0.7162(7) 0.8741(7) 0.9236(6) 0.0227(18) Uani 1 1 d . . .
C3 C 0.3541(8) 0.5338(7) 0.6836(7) 0.029(2) Uani 1 1 d . . .
C4 C 0.5147(7) 0.6435(6) 0.6024(7) 0.0229(18) Uani 1 1 d . . .
C5 C 0.7230(8) 0.4790(6) 0.7259(7) 0.0274(19) Uani 1 1 d . . .
H5A H 0.7865 0.4428 0.7733 0.033 Uiso 1 1 calc R . .
H5B H 0.6734 0.4179 0.6545 0.033 Uiso 1 1 calc R . .
C6 C 0.7876(7) 0.5707(7) 0.6862(7) 0.0249(18) Uani 1 1 d . . .
H6A H 0.7298 0.5879 0.6172 0.030 Uiso 1 1 calc R . .
H6B H 0.8600 0.5429 0.6615 0.030 Uiso 1 1 calc R . .
C7 C 0.9899(7) 0.6804(7) 0.9015(7) 0.0241(18) Uani 1 1 d . . .
C8 C 1.0520(8) 0.5893(7) 0.8667(8) 0.030(2) Uani 1 1 d . . .
H8 H 1.0147 0.5320 0.7936 0.036 Uiso 1 1 calc R . .
C9 C 1.1673(8) 0.5801(8) 0.9362(9) 0.041(2) Uani 1 1 d . . .
H9 H 1.2073 0.5155 0.9115 0.049 Uiso 1 1 calc R . .
C10 C 1.2254(8) 0.6637(8) 1.0416(8) 0.040(2) Uani 1 1 d . . .
H10 H 1.3067 0.6595 1.0872 0.047 Uiso 1 1 calc R . .
C11 C 1.1624(8) 0.7537(9) 1.0792(8) 0.039(2) Uani 1 1 d . . .
H11 H 1.1998 0.8108 1.1524 0.046 Uiso 1 1 calc R . .
C12 C 1.0451(7) 0.7608(7) 1.0103(7) 0.031(2) Uani 1 1 d . . .
H12 H 1.0018 0.8217 1.0381 0.037 Uiso 1 1 calc R . .
C13 C 0.8875(7) 0.8139(6) 0.7438(7) 0.0225(18) Uani 1 1 d . . .
C14 C 0.9873(8) 0.9002(7) 0.8050(8) 0.033(2) Uani 1 1 d . . .
H14 H 1.0330 0.9016 0.8836 0.040 Uiso 1 1 calc R . .
C15 C 1.0216(9) 0.9842(7) 0.7541(9) 0.042(2) Uani 1 1 d . . .
H15 H 1.0907 1.0421 0.7981 0.050 Uiso 1 1 calc R . .
C16 C 0.9584(10) 0.9854(8) 0.6425(9) 0.045(3) Uani 1 1 d . . .
H16 H 0.9833 1.0429 0.6076 0.054 Uiso 1 1 calc R . .
C17 C 0.8575(9) 0.9018(9) 0.5803(9) 0.043(2) Uani 1 1 d . . .
H17 H 0.8116 0.9026 0.5023 0.052 Uiso 1 1 calc R . .
C18 C 0.8219(8) 0.8162(8) 0.6303(7) 0.035(2) Uani 1 1 d . . .
H18 H 0.7521 0.7590 0.5862 0.042 Uiso 1 1 calc R . .
C19 C 0.4370(7) 0.8386(7) 0.9625(7) 0.0257(18) Uani 1 1 d . . .
H19A H 0.4124 0.8520 1.0374 0.031 Uiso 1 1 calc R . .
H19B H 0.4997 0.9044 0.9701 0.031 Uiso 1 1 calc R . .
C20 C 0.3240(7) 0.8303(7) 0.8579(6) 0.0252(19) Uani 1 1 d . . .
H20A H 0.2928 0.9058 0.8648 0.030 Uiso 1 1 calc R . .
H20B H 0.2567 0.7715 0.8562 0.030 Uiso 1 1 calc R . .
C21 C 0.2302(7) 0.7505(6) 0.5970(7) 0.0193(17) Uani 1 1 d . . .
C22 C 0.1269(7) 0.6865(7) 0.6038(7) 0.0283(19) Uani 1 1 d . . .
H22 H 0.1279 0.6651 0.6751 0.034 Uiso 1 1 calc R . .
C23 C 0.0211(8) 0.6531(7) 0.5068(7) 0.035(2) Uani 1 1 d . . .
H23 H -0.0504 0.6101 0.5125 0.042 Uiso 1 1 calc R . .
C24 C 0.0196(8) 0.6822(7) 0.4029(7) 0.031(2) Uani 1 1 d . . .
H24 H -0.0530 0.6592 0.3369 0.037 Uiso 1 1 calc R . .
C25 C 0.1228(8) 0.7446(7) 0.3941(7) 0.033(2) Uani 1 1 d . . .
H25 H 0.1215 0.7638 0.3217 0.039 Uiso 1 1 calc R . .
C26 C 0.2290(8) 0.7796(7) 0.4907(7) 0.0271(19) Uani 1 1 d . . .
H26 H 0.3002 0.8229 0.4847 0.033 Uiso 1 1 calc R . .
C27 C 0.4379(7) 0.9281(6) 0.7071(6) 0.0232(18) Uani 1 1 d . . .
C28 C 0.5476(8) 0.9412(7) 0.6783(7) 0.032(2) Uani 1 1 d . . .
H28 H 0.5942 0.8786 0.6689 0.038 Uiso 1 1 calc R . .
C29 C 0.5903(9) 1.0458(7) 0.6628(8) 0.037(2) Uani 1 1 d . . .
H29 H 0.6658 1.0533 0.6419 0.045 Uiso 1 1 calc R . .
C30 C 0.5273(9) 1.1382(8) 0.6767(8) 0.040(2) Uani 1 1 d . . .
H30 H 0.5581 1.2093 0.6656 0.049 Uiso 1 1 calc R . .
C31 C 0.4179(10) 1.1262(8) 0.7070(8) 0.046(3) Uani 1 1 d . . .
H31 H 0.3735 1.1901 0.7195 0.056 Uiso 1 1 calc R . .
C32 C 0.3732(8) 1.0214(7) 0.7192(8) 0.035(2) Uani 1 1 d . . .
H32 H 0.2956 1.0130 0.7363 0.042 Uiso 1 1 calc R . .

loop_
_atom_site_aniso_label
_atom_site_aniso_U_11
_atom_site_aniso_U_22
_atom_site_aniso_U_33
_atom_site_aniso_U_23
_atom_site_aniso_U_13
_atom_site_aniso_U_12
Fe1 0.0160(6) 0.0212(6) 0.0189(6) 0.0047(5) 0.0013(5) 0.0016(5)
Fe2 0.0149(6) 0.0211(6) 0.0207(6) 0.0041(5) 0.0005(5) 0.0008(5)
S1 0.0185(11) 0.0197(10) 0.0286(11) 0.0071(8) 0.0020(9) 0.0040(8)
S2 0.0181(11) 0.0255(11) 0.0212(10) 0.0073(8) 0.0039(8) 0.0014(8)
P1 0.0180(11) 0.0209(11) 0.0225(11) 0.0050(9) 0.0009(9) 0.0031(9)
P2 0.0170(11) 0.0232(11) 0.0200(10) 0.0049(9) 0.0026(9) 0.0019(9)
O1 0.058(5) 0.053(4) 0.030(4) 0.019(3) -0.005(3) -0.004(3)
O2 0.039(4) 0.015(3) 0.049(4) 0.005(3) 0.011(3) 0.000(3)
O3 0.029(4) 0.038(4) 0.069(5) 0.006(3) 0.002(3) -0.014(3)
O4 0.032(4) 0.047(4) 0.023(3) 0.007(3) 0.003(3) 0.002(3)
C1 0.020(5) 0.028(5) 0.029(5) 0.009(4) -0.002(4) 0.000(4)
C2 0.013(4) 0.034(5) 0.017(4) 0.004(3) -0.001(3) -0.002(3)
C3 0.021(5) 0.031(5) 0.034(5) 0.009(4) 0.003(4) 0.010(4)
C4 0.016(4) 0.016(4) 0.028(5) 0.002(3) -0.004(4) 0.002(3)
C5 0.029(5) 0.018(4) 0.026(4) 0.001(3) -0.005(4) 0.004(4)
C6 0.014(4) 0.034(5) 0.023(4) 0.003(4) 0.001(3) 0.011(4)
C7 0.013(4) 0.031(5) 0.031(5) 0.022(4) -0.003(4) 0.007(4)
C8 0.026(5) 0.023(4) 0.039(5) 0.015(4) 0.002(4) 0.003(4)
C9 0.026(5) 0.048(6) 0.059(6) 0.033(5) 0.010(5) 0.016(4)
C10 0.018(5) 0.055(6) 0.052(6) 0.041(5) -0.003(4) 0.003(5)
C11 0.018(5) 0.063(6) 0.028(5) 0.019(5) -0.008(4) -0.006(5)
C12 0.019(5) 0.040(5) 0.035(5) 0.010(4) 0.011(4) 0.009(4)
C13 0.021(4) 0.019(4) 0.033(4) 0.008(3) 0.016(4) 0.010(3)
C14 0.037(5) 0.024(5) 0.036(5) 0.005(4) 0.009(4) 0.001(4)
C15 0.040(6) 0.029(5) 0.064(7) 0.013(5) 0.029(5) -0.003(4)
C16 0.065(8) 0.035(5) 0.060(7) 0.028(5) 0.041(6) 0.017(5)
C17 0.033(6) 0.061(7) 0.051(6) 0.041(5) 0.013(5) 0.022(5)
C18 0.024(5) 0.046(6) 0.035(5) 0.024(4) -0.001(4) 0.001(4)
C19 0.021(4) 0.027(4) 0.028(4) 0.010(4) 0.002(4) 0.009(4)
C20 0.014(4) 0.038(5) 0.018(4) 0.003(4) -0.001(3) 0.001(4)
C21 0.018(4) 0.018(4) 0.025(4) 0.011(3) 0.005(3) 0.009(3)
C22 0.026(5) 0.035(5) 0.022(4) 0.006(4) 0.005(4) -0.003(4)
C23 0.031(5) 0.037(5) 0.027(5) -0.001(4) 0.001(4) -0.005(4)
C24 0.023(5) 0.033(5) 0.020(4) -0.003(4) -0.013(4) 0.005(4)
C25 0.046(6) 0.037(5) 0.014(4) 0.008(4) 0.007(4) 0.007(4)
C26 0.031(5) 0.026(4) 0.024(4) 0.010(4) 0.006(4) -0.004(4)
C27 0.025(5) 0.027(4) 0.014(4) 0.002(3) 0.000(3) 0.009(4)
C28 0.035(5) 0.032(5) 0.024(4) 0.009(4) 0.004(4) -0.005(4)
C29 0.035(6) 0.036(5) 0.044(5) 0.022(4) 0.008(4) -0.002(4)
C30 0.048(6) 0.032(5) 0.038(5) 0.016(4) 0.001(5) -0.007(5)
C31 0.052(7) 0.028(5) 0.051(6) 0.015(5) -0.004(5) 0.005(5)
C32 0.026(5) 0.034(5) 0.044(5) 0.012(4) 0.004(4) 0.005(4)

loop_
_atom_type_symbol
_atom_type_description
_atom_type_scat_dispersion_real
_atom_type_scat_dispersion_imag
_atom_type_scat_source
C C 0.0033 0.0016 'International Tables Vol C Tables 4.2.6.8 and 6.1.1.4'
H H 0.0000 0.0000 'International Tables Vol C Tables 4.2.6.8 and 6.1.1.4'
O O 0.0106 0.0060 'International Tables Vol C Tables 4.2.6.8 and 6.1.1.4'
S S 0.1246 0.1234 'International Tables Vol C Tables 4.2.6.8 and 6.1.1.4'
P P 0.1023 0.0942 'International Tables Vol C Tables 4.2.6.8 and 6.1.1.4'
Fe Fe 0.3463 0.8444 'International Tables Vol C Tables 4.2.6.8 and 6.1.1.4'

loop_
_geom_angle_atom_site_label_1
_geom_angle_atom_site_label_2
_geom_angle_atom_site_label_3
_geom_angle
_geom_angle_site_symmetry_1
_geom_angle_site_symmetry_3
_geom_angle_publ_flag
C2 Fe1 C1 97.9(3) . . ?
C2 Fe1 P1 90.5(3) . . ?
C1 Fe1 P1 101.2(3) . . ?
C2 Fe1 S1 158.7(2) . . ?
C1 Fe1 S1 103.4(3) . . ?
P1 Fe1 S1 86.78(9) . . ?
C2 Fe1 S2 99.7(3) . . ?
C1 Fe1 S2 95.0(3) . . ?
P1 Fe1 S2 159.54(9) . . ?
S1 Fe1 S2 77.26(8) . . ?
C2 Fe1 Fe2 105.7(2) . . ?
C1 Fe1 Fe2 144.0(3) . . ?
P1 Fe1 Fe2 105.30(7) . . ?
S1 Fe1 Fe2 55.07(7) . . ?
S2 Fe1 Fe2 54.93(6) . . ?
C4 Fe2 C3 97.9(4) . . ?
C4 Fe2 P2 90.2(3) . . ?
C3 Fe2 P2 95.6(3) . . ?
C4 Fe2 S1 102.2(3) . . ?
C3 Fe2 S1 95.3(3) . . ?
P2 Fe2 S1 162.21(9) . . ?
C4 Fe2 S2 158.9(2) . . ?
C3 Fe2 S2 103.2(3) . . ?
P2 Fe2 S2 86.72(8) . . ?
S1 Fe2 S2 77.10(8) . . ?
C4 Fe2 Fe1 106.9(2) . . ?
C3 Fe2 Fe1 143.9(3) . . ?
P2 Fe2 Fe1 109.88(7) . . ?
S1 Fe2 Fe1 54.51(6) . . ?
S2 Fe2 Fe1 55.20(6) . . ?
C5 S1 Fe1 108.1(3) . . ?
C5 S1 Fe2 116.6(3) . . ?
Fe1 S1 Fe2 70.43(7) . . ?
C19 S2 Fe2 106.4(3) . . ?
C19 S2 Fe1 113.5(3) . . ?
Fe2 S2 Fe1 69.87(7) . . ?
C7 P1 C13 101.6(4) . . ?
C7 P1 C6 105.1(4) . . ?
C13 P1 C6 104.0(4) . . ?
C7 P1 Fe1 115.2(3) . . ?
C13 P1 Fe1 121.2(2) . . ?
C6 P1 Fe1 108.2(3) . . ?
C27 P2 C21 101.4(3) . . ?
C27 P2 C20 103.1(4) . . ?
C21 P2 C20 105.8(3) . . ?
C27 P2 Fe2 123.1(3) . . ?
C21 P2 Fe2 115.1(2) . . ?
C20 P2 Fe2 106.7(3) . . ?
O1 C1 Fe1 176.5(8) . . ?
O2 C2 Fe1 175.7(7) . . ?
O3 C3 Fe2 175.2(8) . . ?
O4 C4 Fe2 174.7(7) . . ?
C6 C5 S1 112.9(5) . . ?
C5 C6 P1 108.7(5) . . ?
C8 C7 C12 118.1(7) . . ?
C8 C7 P1 123.9(6) . . ?
C12 C7 P1 118.0(6) . . ?
C7 C8 C9 121.1(8) . . ?
C10 C9 C8 120.8(9) . . ?
C9 C10 C11 118.6(8) . . ?
C10 C11 C12 120.2(9) . . ?
C7 C12 C11 121.1(8) . . ?
C14 C13 C18 117.5(7) . . ?
C14 C13 P1 121.7(6) . . ?
C18 C13 P1 120.7(6) . . ?
C15 C14 C13 121.4(8) . . ?
C16 C15 C14 121.0(9) . . ?
C15 C16 C17 118.9(8) . . ?
C16 C17 C18 120.7(9) . . ?
C13 C18 C17 120.4(8) . . ?
C20 C19 S2 108.9(5) . . ?
C19 C20 P2 107.1(5) . . ?
C22 C21 C26 119.6(7) . . ?
C22 C21 P2 120.9(6) . . ?
C26 C21 P2 119.4(6) . . ?
C21 C22 C23 120.3(8) . . ?
C24 C23 C22 120.2(8) . . ?
C23 C24 C25 120.2(8) . . ?
C24 C25 C26 120.3(7) . . ?
C25 C26 C21 119.4(8) . . ?
C28 C27 C32 117.9(8) . . ?
C28 C27 P2 121.4(6) . . ?
C32 C27 P2 120.6(7) . . ?
C27 C28 C29 119.9(9) . . ?
C30 C29 C28 122.0(9) . . ?
C29 C30 C31 118.4(8) . . ?
C30 C31 C32 119.8(9) . . ?
C31 C32 C27 121.9(9) . . ?

loop_
_geom_bond_atom_site_label_1
_geom_bond_atom_site_label_2
_geom_bond_distance
_geom_bond_site_symmetry_2
_geom_bond_publ_flag
Fe1 C2 1.753(8) . ?
Fe1 C1 1.780(8) . ?
Fe1 P1 2.211(2) . ?
Fe1 S1 2.250(2) . ?
Fe1 S2 2.277(2) . ?
Fe1 Fe2 2.6032(18) . ?
Fe2 C4 1.753(8) . ?
Fe2 C3 1.785(9) . ?
Fe2 P2 2.207(2) . ?
Fe2 S1 2.265(2) . ?
Fe2 S2 2.269(2) . ?
S1 C5 1.820(8) . ?
S2 C19 1.824(8) . ?
P1 C7 1.836(8) . ?
P1 C13 1.841(8) . ?
P1 C6 1.844(8) . ?
P2 C27 1.838(8) . ?
P2 C21 1.838(8) . ?
P2 C20 1.839(8) . ?
O1 C1 1.147(9) . ?
O2 C2 1.159(9) . ?
O3 C3 1.150(9) . ?
O4 C4 1.179(9) . ?
C5 C6 1.511(11) . ?
C7 C8 1.381(11) . ?
C7 C12 1.386(11) . ?
C8 C9 1.379(11) . ?
C9 C10 1.383(13) . ?
C10 C11 1.385(13) . ?
C11 C12 1.388(11) . ?
C13 C14 1.385(11) . ?
C13 C18 1.384(11) . ?
C14 C15 1.379(11) . ?
C15 C16 1.353(13) . ?
C16 C17 1.376(13) . ?
C17 C18 1.393(11) . ?
C19 C20 1.520(10) . ?
C21 C22 1.376(10) . ?
C21 C26 1.401(10) . ?
C22 C23 1.390(11) . ?
C23 C24 1.372(11) . ?
C24 C25 1.376(12) . ?
C25 C26 1.391(11) . ?
C27 C28 1.373(11) . ?
C27 C32 1.380(11) . ?
C28 C29 1.383(11) . ?
C29 C30 1.360(12) . ?
C30 C31 1.377(13) . ?
C31 C32 1.376(12) . ?
